data_2236747
loop_
_publ_author_name
'Shaheen, Muhammad Ashraf'
'Tahir, M. Nawaz'
'Irfan, Rana Muhammad'
'Iqbal, Shahid'
'Ahmad, Saeed'

_publ_section_title
;
 5-Hydroxy-2-{(<i>E</i>)-[(3-nitrophenyl)iminio]methyl}phenolate
;
_journal_coeditor_code YK2068
_journal_issue 9
_journal_name_full 'Acta Crystallographica Section E'
_journal_page_first o2622
_journal_paper_doi 10.1107/S1600536812033740
_journal_volume 68
_journal_year 2012
_chemical_formula_iupac 'C13 H10 N2 O4'
_chemical_formula_moiety 'C13 H10 N2 O4'
_chemical_formula_sum 'C13 H10 N2 O4'
_chemical_formula_weight 258.23
_chemical_name_systematic
;
5-Hydroxy-2-{(<i>E</i>)-[(3-nitrophenyl)iminio]methyl}phenolate
;
_space_group_IT_number 15
_symmetry_cell_setting monoclinic
_symmetry_space_group_name_Hall '-C 2yc'
_symmetry_space_group_name_H-M 'C 1 2/c 1'
_atom_sites_solution_hydrogens geom
_atom_sites_solution_primary direct
_atom_sites_solution_secondary difmap
_audit_creation_method SHELXL-97
_cell_angle_alpha 90
_cell_angle_beta 101.593(3)
_cell_angle_gamma 90
_cell_formula_units_Z 8
_cell_length_a 12.8518(9)
_cell_length_b 7.8501(5)
_cell_length_c 24.1316(18)
_cell_measurement_reflns_used 1569
_cell_measurement_temperature 296(2)
_cell_measurement_theta_max 25.25
_cell_measurement_theta_min 3.06
_cell_volume 2384.9(3)
_computing_cell_refinement 'SAINT (Bruker, 2009)'
_computing_data_collection 'APEX2 (Bruker, 2009)'
_computing_data_reduction 'SAINT (Bruker, 2009)'
_computing_molecular_graphics 'ORTEP-3 for Windows (Farrugia, 1997) and PLATON (Spek, 2009)'
_computing_publication_material
;
WinGX (Farrugia, 1999) and PLATON (Spek, 2009)
;
_computing_structure_refinement 'SHELXL97 (Sheldrick, 2008)'
_computing_structure_solution 'SHELXS97 (Sheldrick, 2008)'
_diffrn_ambient_temperature 296(2)
_diffrn_detector_area_resol_mean 8.10
_diffrn_measured_fraction_theta_full 0.987
_diffrn_measured_fraction_theta_max 0.987
_diffrn_measurement_device_type 'Bruker Kappa APEXII CCD area-detector'
_diffrn_measurement_method \w
_diffrn_radiation_monochromator graphite
_diffrn_radiation_source 'fine-focus sealed tube'
_diffrn_radiation_type MoK\a
_diffrn_radiation_wavelength 0.71073
_diffrn_reflns_av_R_equivalents 0.0245
_diffrn_reflns_av_sigmaI/netI 0.0301
_diffrn_reflns_limit_h_max 15
_diffrn_reflns_limit_h_min -15
_diffrn_reflns_limit_k_max 8
_diffrn_reflns_limit_k_min -9
_diffrn_reflns_limit_l_max 27
_diffrn_reflns_limit_l_min -28
_diffrn_reflns_number 5601
_diffrn_reflns_theta_full 25.25
_diffrn_reflns_theta_max 25.25
_diffrn_reflns_theta_min 3.06
_diffrn_standards_number 0
_exptl_absorpt_coefficient_mu 0.109
_exptl_absorpt_correction_T_max 0.985
_exptl_absorpt_correction_T_min 0.975
_exptl_absorpt_correction_type multi-scan
_exptl_absorpt_process_details '(SADABS; Bruker, 2009)'
_exptl_crystal_colour orange
_exptl_crystal_density_diffrn 1.438
_exptl_crystal_density_method 'not measured'
_exptl_crystal_description prism
_exptl_crystal_F_000 1072
_exptl_crystal_size_max 0.30
_exptl_crystal_size_mid 0.25
_exptl_crystal_size_min 0.22
_refine_diff_density_max 0.131
_refine_diff_density_min -0.151
_refine_ls_goodness_of_fit_ref 1.021
_refine_ls_hydrogen_treatment constr
_refine_ls_matrix_type full
_refine_ls_number_parameters 173
_refine_ls_number_reflns 2126
_refine_ls_number_restraints 0
_refine_ls_restrained_S_all 1.021
_refine_ls_R_factor_all 0.0577
_refine_ls_R_factor_gt 0.0384
_refine_ls_shift/su_max 0.000
_refine_ls_shift/su_mean 0.000
_refine_ls_structure_factor_coef Fsqd
_refine_ls_weighting_details 'calc w=1/[\s^2^(Fo^2^)+(0.0478P)^2^+0.8634P] where P=(Fo^2^+2Fc^2^)/3'
_refine_ls_weighting_scheme calc
_refine_ls_wR_factor_gt 0.0922
_refine_ls_wR_factor_ref 0.1046
_reflns_number_gt 1569
_reflns_number_total 2126
_reflns_threshold_expression I>2\s(I)
_cod_data_source_file yk2068.cif
_cod_data_source_block I
_cod_original_sg_symbol_H-M 'C 2/c'
_cod_database_code 2236747
_cod_database_fobs_code 2236747

loop_
_symmetry_equiv_pos_site_id
_symmetry_equiv_pos_as_xyz
1 x,y,z
2 -x,y,1/2-z
3 -x,-y,-z
4 x,-y,1/2+z
5 1/2+x,1/2+y,z
6 1/2-x,1/2+y,1/2-z
7 1/2-x,1/2-y,-z
8 1/2+x,1/2-y,1/2+z

loop_
_atom_site_aniso_label
_atom_site_aniso_U_11
_atom_site_aniso_U_22
_atom_site_aniso_U_33
_atom_site_aniso_U_12
_atom_site_aniso_U_13
_atom_site_aniso_U_23
O1 0.0630(9) 0.0603(9) 0.0709(10) -0.0201(8) 0.0033(7) -0.0121(7)
O2 0.0882(12) 0.0606(9) 0.0540(9) -0.0102(8) -0.0198(8) 0.0103(8)
O3 0.0592(8) 0.0484(7) 0.0437(8) -0.0070(6) -0.0110(6) 0.0081(6)
O4 0.0692(9) 0.0485(8) 0.0460(8) -0.0139(7) -0.0092(6) 0.0048(6)
N1 0.0527(10) 0.0446(9) 0.0478(10) -0.0009(8) 0.0010(7) -0.0077(8)
N2 0.0451(9) 0.0506(9) 0.0399(9) -0.0003(8) -0.0072(6) -0.0014(7)
C1 0.0396(10) 0.0429(10) 0.0386(10) 0.0018(8) 0.0037(7) -0.0030(8)
C2 0.0469(10) 0.0370(10) 0.0389(10) 0.0026(8) 0.0002(8) 0.0031(7)
C3 0.0418(10) 0.0400(10) 0.0401(10) 0.0022(8) 0.0031(8) -0.0036(8)
C4 0.0514(11) 0.0426(10) 0.0510(11) 0.0008(9) 0.0117(9) 0.0057(9)
C5 0.0567(12) 0.0538(12) 0.0484(12) 0.0081(10) 0.0103(9) 0.0167(9)
C6 0.0469(11) 0.0619(12) 0.0347(10) 0.0056(10) 0.0023(8) 0.0053(9)
C7 0.0391(10) 0.0532(11) 0.0374(10) 0.0041(9) -0.0025(8) -0.0024(9)
C8 0.0368(9) 0.0432(10) 0.0378(10) 0.0029(8) -0.0016(7) -0.0044(8)
C9 0.0391(10) 0.0399(10) 0.0385(10) 0.0062(8) -0.0002(7) 0.0001(8)
C10 0.0414(10) 0.0429(10) 0.0318(9) 0.0022(8) -0.0059(7) -0.0033(8)
C11 0.0429(10) 0.0391(10) 0.0403(10) 0.0018(8) 0.0024(8) -0.0024(8)
C12 0.0514(11) 0.0479(11) 0.0356(10) 0.0027(9) 0.0007(8) 0.0050(8)
C13 0.0462(11) 0.0528(11) 0.0337(10) 0.0048(9) -0.0040(8) 0.0004(8)

loop_
_atom_site_type_symbol
_atom_site_label
_atom_site_fract_x
_atom_site_fract_y
_atom_site_fract_z
_atom_site_U_iso_or_equiv
_atom_site_thermal_displace_type
_atom_site_occupancy
_atom_site_disorder_group
O O1 0.15456(11) -0.19142(18) 0.02818(6) 0.0662(5) Uani 1.000 -16
O O2 0.20746(12) 0.03661(18) -0.00681(6) 0.0724(6) Uani 1.000 -16
O O3 0.62612(10) 0.43187(15) 0.22353(5) 0.0534(4) Uani 1.000 -16
O O4 0.76284(11) 0.95669(16) 0.17361(5) 0.0575(5) Uani 1.000 -16
N N1 0.21457(12) -0.0694(2) 0.03061(7) 0.0496(6) Uani 1.000 -16
N N2 0.49661(11) 0.26941(19) 0.14644(6) 0.0474(5) Uani 1.000 -16
C C1 0.43511(13) 0.1203(2) 0.13474(7) 0.0410(6) Uani 1.000 -16
C C2 0.35653(14) 0.1006(2) 0.08681(7) 0.0421(6) Uani 1.000 -16
C C3 0.29944(13) -0.0494(2) 0.08125(7) 0.0414(6) Uani 1.000 -16
C C4 0.31558(15) -0.1781(2) 0.12040(8) 0.0481(6) Uani 1.000 -16
C C5 0.39528(16) -0.1569(3) 0.16724(8) 0.0530(7) Uani 1.000 -16
C C6 0.45478(14) -0.0106(3) 0.17409(7) 0.0487(6) Uani 1.000 -16
C C7 0.50024(13) 0.4025(2) 0.11385(7) 0.0447(6) Uani 1.000 -16
C C8 0.56478(13) 0.5432(2) 0.13102(7) 0.0405(6) Uani 1.000 -16
C C9 0.62972(13) 0.5521(2) 0.18714(7) 0.0403(6) Uani 1.000 -16
C C10 0.69554(13) 0.6942(2) 0.20049(7) 0.0406(6) Uani 1.000 -16
C C11 0.69865(13) 0.8209(2) 0.16195(7) 0.0416(6) Uani 1.000 -16
C C12 0.63360(14) 0.8146(2) 0.10705(7) 0.0461(6) Uani 1.000 -16
C C13 0.56882(14) 0.6792(2) 0.09292(7) 0.0459(6) Uani 1.000 -16
H H2 0.34268 0.18528 0.05936 0.0505 Uiso 1.000 -16
H H2A 0.53731 0.27396 0.17938 0.0569 Uiso 1.000 -16
H H4 0.27414 -0.27611 0.11547 0.0578 Uiso 1.000 -16
H H4A 0.79725 0.94912 0.20604 0.0862 Uiso 1.000 -16
H H5 0.40893 -0.24223 0.19446 0.0636 Uiso 1.000 -16
H H6 0.50928 0.00111 0.20566 0.0584 Uiso 1.000 -16
H H7 0.45787 0.40280 0.07774 0.0536 Uiso 1.000 -16
H H10 0.73819 0.70276 0.23640 0.0487 Uiso 1.000 -16
H H12 0.63551 0.90201 0.08126 0.0553 Uiso 1.000 -16
H H13 0.52555 0.67518 0.05708 0.0551 Uiso 1.000 -16

loop_
_atom_type_symbol
_atom_type_description
_atom_type_scat_dispersion_real
_atom_type_scat_dispersion_imag
_atom_type_scat_source
C C 0.0033 0.0016 'International Tables Vol C Tables 4.2.6.8 and 6.1.1.4'
H H 0.0000 0.0000 'International Tables Vol C Tables 4.2.6.8 and 6.1.1.4'
N N 0.0061 0.0033 'International Tables Vol C Tables 4.2.6.8 and 6.1.1.4'
O O 0.0106 0.0060 'International Tables Vol C Tables 4.2.6.8 and 6.1.1.4'

loop_
_geom_angle_atom_site_label_1
_geom_angle_atom_site_label_2
_geom_angle_atom_site_label_3
_geom_angle
_geom_angle_publ_flag
C11 O4 H4A 109.00 no
O1 N1 O2 123.14(17) no
O1 N1 C3 118.52(15) no
O2 N1 C3 118.35(15) no
C1 N2 C7 128.80(15) no
C7 N2 H2A 116.00 no
C1 N2 H2A 116.00 no
N2 C1 C2 123.13(15) no
N2 C1 C6 117.42(15) no
C2 C1 C6 119.45(16) no
C1 C2 C3 117.49(15) no
N1 C3 C2 117.52(14) no
N1 C3 C4 118.52(15) no
C2 C3 C4 123.95(16) no
C3 C4 C5 117.53(17) no
C4 C5 C6 120.39(19) no
C1 C6 C5 121.15(16) no
N2 C7 C8 122.88(15) no
C7 C8 C13 120.11(15) no
C7 C8 C9 121.00(15) no
C9 C8 C13 118.88(15) no
O3 C9 C8 120.53(14) no
O3 C9 C10 121.82(15) no
C8 C9 C10 117.65(14) no
C9 C10 C11 121.51(15) no
O4 C11 C12 116.45(14) no
O4 C11 C10 122.38(15) no
C10 C11 C12 121.17(15) no
C11 C12 C13 118.74(15) no
C8 C13 C12 122.02(16) no
C1 C2 H2 121.00 no
C3 C2 H2 121.00 no
C3 C4 H4 121.00 no
C5 C4 H4 121.00 no
C4 C5 H5 120.00 no
C6 C5 H5 120.00 no
C1 C6 H6 119.00 no
C5 C6 H6 119.00 no
N2 C7 H7 119.00 no
C8 C7 H7 119.00 no
C9 C10 H10 119.00 no
C11 C10 H10 119.00 no
C11 C12 H12 121.00 no
C13 C12 H12 121.00 no
C8 C13 H13 119.00 no
C12 C13 H13 119.00 no

loop_
_geom_bond_atom_site_label_1
_geom_bond_atom_site_label_2
_geom_bond_distance
_geom_bond_publ_flag
O1 N1 1.224(2) no
O2 N1 1.218(2) no
O3 C9 1.296(2) no
O4 C11 1.343(2) no
O4 H4A 0.8200 no
N1 C3 1.474(2) no
N2 C7 1.314(2) no
N2 C1 1.409(2) no
N2 H2A 0.8600 no
C1 C6 1.388(3) no
C1 C2 1.383(2) no
C2 C3 1.380(2) no
C3 C4 1.370(2) no
C4 C5 1.375(3) no
C5 C6 1.371(3) no
C7 C8 1.393(2) no
C8 C13 1.417(2) no
C8 C9 1.443(2) no
C9 C10 1.398(2) no
C10 C11 1.368(2) no
C11 C12 1.418(2) no
C12 C13 1.351(2) no
C2 H2 0.9300 no
C4 H4 0.9300 no
C5 H5 0.9300 no
C6 H6 0.9300 no
C7 H7 0.9300 no
C10 H10 0.9300 no
C12 H12 0.9300 no
C13 H13 0.9300 no

loop_
_geom_hbond_atom_site_label_D
_geom_hbond_atom_site_label_H
_geom_hbond_atom_site_label_A
_geom_hbond_site_symmetry_A
_geom_hbond_distance_DH
_geom_hbond_distance_HA
_geom_hbond_distance_DA
_geom_hbond_angle_DHA
_geom_hbond_publ_flag
N2 H2A O3 . 0.86 1.87 2.5716(19) 138 yes
O4 H4A O3 6_655 0.82 1.79 2.6100(17) 179 yes
C2 H2 O2 7_555 0.93 2.54 3.446(2) 164 yes
C4 H4 O4 5_435 0.93 2.54 3.268(2) 135 yes
C7 H7 O2 7_555 0.93 2.49 3.355(2) 154 yes
C10 H10 O3 6_655 0.93 2.56 3.226(2) 129 yes

loop_
_geom_torsion_atom_site_label_1
_geom_torsion_atom_site_label_2
_geom_torsion_atom_site_label_3
_geom_torsion_atom_site_label_4
_geom_torsion
_geom_torsion_publ_flag
O1 N1 C3 C2 -171.10(16) no
O1 N1 C3 C4 7.6(2) no
O2 N1 C3 C2 8.8(2) no
O2 N1 C3 C4 -172.56(17) no
C7 N2 C1 C2 -8.0(3) no
C7 N2 C1 C6 172.80(17) no
C1 N2 C7 C8 179.59(16) no
N2 C1 C2 C3 -177.80(16) no
C6 C1 C2 C3 1.4(3) no
N2 C1 C6 C5 177.00(17) no
C2 C1 C6 C5 -2.2(3) no
C1 C2 C3 N1 179.08(15) no
C1 C2 C3 C4 0.5(3) no
N1 C3 C4 C5 179.88(17) no
C2 C3 C4 C5 -1.6(3) no
C3 C4 C5 C6 0.7(3) no
C4 C5 C6 C1 1.1(3) no
N2 C7 C8 C9 -1.9(3) no
N2 C7 C8 C13 177.02(16) no
C7 C8 C9 O3 -2.7(3) no
C7 C8 C9 C10 177.49(16) no
C13 C8 C9 O3 178.36(16) no
C13 C8 C9 C10 -1.5(2) no
C7 C8 C13 C12 -177.19(17) no
C9 C8 C13 C12 1.8(3) no
O3 C9 C10 C11 -179.76(16) no
C8 C9 C10 C11 0.1(2) no
C9 C10 C11 O4 -178.67(16) no
C9 C10 C11 C12 1.1(3) no
O4 C11 C12 C13 178.96(16) no
C10 C11 C12 C13 -0.9(3) no
C11 C12 C13 C8 -0.6(3) no
